data_7054149
loop_
_publ_author_name
'Al-Jaroudi, Said S.'
'Monim-ul-Mehboob, M.'
'Altaf, Muhammad'
'Fettouhi, Mohammed'
'Wazeer, Mohammed I. M.'
'Altuwaijri, Saleh'
'Isab, Anvarhusein A.'

_publ_section_title
;
 Synthesis, spectroscopic characterization, X-ray structure and
 electrochemistry of new bis(1,2-diaminocyclohexane)gold(iii) chloride
 compounds and their anticancer activities against PC3 and SGC7901 cancer
 cell lines
;
_journal_issue 7
_journal_name_full 'New Journal of Chemistry'
_journal_page_first 3199
_journal_paper_doi 10.1039/c3nj01624b
_journal_volume 38
_journal_year 2014
_chemical_formula_moiety 'C12 H28 Au N4 3+, 3(Cl 1-), 3(H2 O)'
_chemical_formula_sum 'C12 H34 Au Cl3 N4 O3'
_chemical_formula_weight 585.75
_chemical_name_systematic
; 
 ? 
;
_space_group_IT_number 2
_symmetry_cell_setting triclinic
_symmetry_space_group_name_Hall '-P 1'
_symmetry_space_group_name_H-M 'P -1'
_atom_sites_solution_hydrogens geom
_atom_sites_solution_primary direct
_atom_sites_solution_secondary difmap
_audit_creation_method SHELXL-97
_cell_angle_alpha 103.0960(10)
_cell_angle_beta 91.0410(10)
_cell_angle_gamma 104.1190(10)
_cell_formula_units_Z 2
_cell_length_a 7.5342(3)
_cell_length_b 11.7086(5)
_cell_length_c 12.0149(5)
_cell_measurement_reflns_used 13644
_cell_measurement_temperature 297(2)
_cell_measurement_theta_max 28.31
_cell_measurement_theta_min 1.75
_cell_volume 998.11(7)
_computing_cell_refinement 'SAINT (Bruker, 2007)'
_computing_data_collection 'SMART (Bruker, 2007)'
_computing_data_reduction 'SAINT (Bruker, 2007)'
_computing_molecular_graphics 'ORTEP-3 (Farrugia, 1997)'
_computing_structure_refinement 'SHELXL-97 (Sheldrick, 2008)'
_computing_structure_solution 'SHELXS-97 (Sheldrick, 2008)'
_diffrn_ambient_temperature 297(2)
_diffrn_measured_fraction_theta_full 0.995
_diffrn_measured_fraction_theta_max 0.995
_diffrn_measurement_device_type 'Bruker Smart Apex area detector'
_diffrn_measurement_method \w
_diffrn_radiation_monochromator graphite
_diffrn_radiation_source 'normal-focus sealed tube'
_diffrn_radiation_type MoK\a
_diffrn_radiation_wavelength 0.71073
_diffrn_reflns_av_R_equivalents 0.0210
_diffrn_reflns_av_sigmaI/netI 0.0215
_diffrn_reflns_limit_h_max 10
_diffrn_reflns_limit_h_min -10
_diffrn_reflns_limit_k_max 15
_diffrn_reflns_limit_k_min -15
_diffrn_reflns_limit_l_max 16
_diffrn_reflns_limit_l_min -16
_diffrn_reflns_number 13644
_diffrn_reflns_theta_full 28.31
_diffrn_reflns_theta_max 28.31
_diffrn_reflns_theta_min 1.75
_exptl_absorpt_coefficient_mu 7.789
_exptl_absorpt_correction_T_max 0.2463
_exptl_absorpt_correction_T_min 0.1384
_exptl_absorpt_correction_type multi-scan
_exptl_absorpt_process_details 'SADABS; Sheldrick, 1996'
_exptl_crystal_colour colorless
_exptl_crystal_density_diffrn 1.949
_exptl_crystal_density_method 'not measured'
_exptl_crystal_description block
_exptl_crystal_F_000 576
_exptl_crystal_size_max 0.42
_exptl_crystal_size_mid 0.35
_exptl_crystal_size_min 0.25
_refine_diff_density_max 0.989
_refine_diff_density_min -1.105
_refine_diff_density_rms 0.087
_refine_ls_extinction_coef 0.0105(3)
_refine_ls_extinction_expression Fc^*^=kFc[1+0.001xFc^2^\l^3^/sin(2\q)]^-1/4^
_refine_ls_extinction_method SHELXL
_refine_ls_goodness_of_fit_ref 1.049
_refine_ls_hydrogen_treatment mixed
_refine_ls_matrix_type full
_refine_ls_number_parameters 236
_refine_ls_number_reflns 4932
_refine_ls_number_restraints 6
_refine_ls_restrained_S_all 1.049
_refine_ls_R_factor_all 0.0198
_refine_ls_R_factor_gt 0.0160
_refine_ls_shift/su_max 0.002
_refine_ls_shift/su_mean 0.000
_refine_ls_structure_factor_coef Fsqd
_refine_ls_weighting_details 'calc w=1/[\s^2^(Fo^2^)+(0.0189P)^2^+0.4485P] where P=(Fo^2^+2Fc^2^)/3'
_refine_ls_weighting_scheme calc
_refine_ls_wR_factor_gt 0.0405
_refine_ls_wR_factor_ref 0.0421
_reflns_number_gt 4175
_reflns_number_total 4932
_reflns_threshold_expression >2sigma(I)
_cod_data_source_file c3nj01624b2.cif
_cod_data_source_block compound
_cod_depositor_comments 'Adding full bibliography for 7054149--7054150.cif.'
_cod_original_sg_symbol_Hall '-P 1 '
_cod_original_sg_symbol_H-M 'P -1 '
_cod_database_code 7054149

loop_
_symmetry_equiv_pos_as_xyz
'x, y, z'
'-x, -y, -z'

loop_
_atom_site_label
_atom_site_type_symbol
_atom_site_fract_x
_atom_site_fract_y
_atom_site_fract_z
_atom_site_U_iso_or_equiv
_atom_site_adp_type
_atom_site_occupancy
_atom_site_symmetry_multiplicity
_atom_site_calc_flag
_atom_site_refinement_flags
Au1 Au 0.5000 1.0000 0.5000 0.01967(4) Uani 1 2 d S
Au2 Au 0.0000 0.0000 0.0000 0.02091(5) Uani 1 2 d S
N1 N 0.2708(3) 0.90163(16) 0.55456(16) 0.0260(4) Uani 1 1 d .
H1A H 0.2986 0.8868 0.6222 0.031 Uiso 1 1 calc R
H1B H 0.1853 0.9442 0.5648 0.031 Uiso 1 1 calc R
N2 N 0.4690(3) 0.84799(16) 0.37218(15) 0.0273(4) Uani 1 1 d .
H2A H 0.4131 0.8565 0.3088 0.033 Uiso 1 1 calc R
H2B H 0.5796 0.8354 0.3551 0.033 Uiso 1 1 calc R
N3 N 0.2201(3) 0.06302(16) 0.11773(16) 0.0268(4) Uani 1 1 d .
H3A H 0.1856 0.0509 0.1863 0.032 Uiso 1 1 calc R
H3B H 0.3064 0.0229 0.0962 0.032 Uiso 1 1 calc R
N4 N 0.1236(3) 0.14579(17) -0.06065(16) 0.0290(4) Uani 1 1 d .
H4A H 0.1417 0.1208 -0.1351 0.035 Uiso 1 1 calc R
H4B H 0.0493 0.1961 -0.0555 0.035 Uiso 1 1 calc R
C1 C 0.1959(3) 0.7837(2) 0.4675(2) 0.0273(5) Uani 1 1 d .
H1 H 0.1200 0.7990 0.4082 0.033 Uiso 1 1 calc R
C2 C 0.3554(3) 0.74251(19) 0.41160(19) 0.0272(5) Uani 1 1 d .
H2 H 0.3066 0.6762 0.3441 0.033 Uiso 1 1 calc R
C3 C 0.4671(4) 0.6979(2) 0.4902(2) 0.0405(6) Uani 1 1 d .
H3C H 0.5275 0.7646 0.5536 0.049 Uiso 1 1 calc R
H3D H 0.5609 0.6665 0.4486 0.049 Uiso 1 1 calc R
C4 C 0.3406(5) 0.5974(2) 0.5363(3) 0.0502(8) Uani 1 1 d .
H4C H 0.2883 0.5282 0.4733 0.060 Uiso 1 1 calc R
H4D H 0.4117 0.5713 0.5892 0.060 Uiso 1 1 calc R
C5 C 0.1878(5) 0.6426(2) 0.5970(2) 0.0516(8) Uani 1 1 d .
H5A H 0.1078 0.5771 0.6231 0.062 Uiso 1 1 calc R
H5B H 0.2402 0.7072 0.6639 0.062 Uiso 1 1 calc R
C6 C 0.0758(4) 0.6892(2) 0.5201(3) 0.0438(7) Uani 1 1 d .
H6A H -0.0125 0.7243 0.5643 0.053 Uiso 1 1 calc R
H6B H 0.0082 0.6219 0.4595 0.053 Uiso 1 1 calc R
C7 C 0.2969(3) 0.19648(19) 0.12651(19) 0.0264(4) Uani 1 1 d .
H7 H 0.4219 0.2212 0.1633 0.032 Uiso 1 1 calc R
C8 C 0.1804(4) 0.2692(2) 0.1993(2) 0.0328(5) Uani 1 1 d .
H8A H 0.1899 0.2611 0.2776 0.039 Uiso 1 1 calc R
H8B H 0.0527 0.2378 0.1700 0.039 Uiso 1 1 calc R
C9 C 0.2454(4) 0.4031(2) 0.1969(2) 0.0388(6) Uani 1 1 d .
H9A H 0.1686 0.4483 0.2421 0.047 Uiso 1 1 calc R
H9B H 0.3705 0.4355 0.2310 0.047 Uiso 1 1 calc R
C10 C 0.2373(4) 0.4188(2) 0.0756(2) 0.0360(5) Uani 1 1 d .
H10A H 0.2816 0.5040 0.0762 0.043 Uiso 1 1 calc R
H10B H 0.1111 0.3914 0.0431 0.043 Uiso 1 1 calc R
C11 C 0.3532(3) 0.3471(2) 0.0020(2) 0.0329(5) Uani 1 1 d .
H11A H 0.4816 0.3830 0.0281 0.040 Uiso 1 1 calc R
H11B H 0.3369 0.3528 -0.0766 0.040 Uiso 1 1 calc R
C12 C 0.3054(3) 0.2135(2) 0.0053(2) 0.0266(5) Uani 1 1 d .
H12 H 0.4008 0.1775 -0.0308 0.032 Uiso 1 1 calc R
Cl1 Cl 0.33691(9) 0.93287(6) 0.82702(6) 0.04172(15) Uani 1 1 d .
Cl2 Cl 0.87202(9) 0.96215(6) 0.62821(5) 0.03927(14) Uani 1 1 d .
Cl3 Cl 0.21945(10) 0.76522(6) 0.13499(6) 0.04285(15) Uani 1 1 d .
O1 O 0.7982(3) 0.8083(2) 0.29385(18) 0.0471(5) Uani 1 1 d D
O2 O 0.9014(4) 0.5897(2) 0.2324(2) 0.0581(6) Uani 1 1 d D
O3 O 0.2361(3) 0.6587(2) 0.87452(19) 0.0509(5) Uani 1 1 d D
H1W H 0.811(5) 0.7389(19) 0.286(3) 0.052(10) Uiso 1 1 d D
H2W H 0.897(4) 0.862(3) 0.322(3) 0.095(15) Uiso 1 1 d D
H3W H 0.984(5) 0.615(4) 0.190(3) 0.092(15) Uiso 1 1 d D
H4W H 0.855(5) 0.5210(19) 0.195(3) 0.060(11) Uiso 1 1 d D
H5W H 0.273(5) 0.720(3) 0.851(3) 0.077(14) Uiso 1 1 d D
H6W H 0.238(5) 0.685(3) 0.9453(16) 0.066(11) Uiso 1 1 d D

loop_
_atom_site_aniso_label
_atom_site_aniso_U_11
_atom_site_aniso_U_22
_atom_site_aniso_U_33
_atom_site_aniso_U_23
_atom_site_aniso_U_13
_atom_site_aniso_U_12
Au1 0.02262(7) 0.01770(6) 0.01931(6) 0.00520(4) 0.00244(4) 0.00549(4)
Au2 0.02204(7) 0.02024(6) 0.02209(7) 0.00647(4) 0.00421(4) 0.00691(4)
N1 0.0256(10) 0.0227(9) 0.0299(10) 0.0065(7) 0.0063(8) 0.0060(7)
N2 0.0313(10) 0.0255(9) 0.0232(9) 0.0027(7) 0.0055(8) 0.0063(8)
N3 0.0258(10) 0.0262(9) 0.0309(10) 0.0096(7) 0.0011(8) 0.0086(8)
N4 0.0311(11) 0.0293(10) 0.0286(10) 0.0115(8) 0.0045(8) 0.0073(8)
C1 0.0250(11) 0.0242(11) 0.0289(12) 0.0039(9) 0.0002(9) 0.0014(9)
C2 0.0319(12) 0.0201(10) 0.0267(11) 0.0034(8) 0.0016(9) 0.0036(9)
C3 0.0442(15) 0.0288(12) 0.0507(16) 0.0123(11) -0.0041(12) 0.0117(11)
C4 0.078(2) 0.0280(13) 0.0460(16) 0.0153(11) -0.0075(15) 0.0102(13)
C5 0.088(2) 0.0254(12) 0.0334(14) 0.0085(10) 0.0124(14) -0.0022(13)
C6 0.0444(16) 0.0286(12) 0.0498(16) 0.0052(11) 0.0168(13) -0.0041(11)
C7 0.0228(11) 0.0244(10) 0.0322(12) 0.0088(9) 0.0013(9) 0.0049(8)
C8 0.0392(14) 0.0322(12) 0.0289(12) 0.0074(9) 0.0098(10) 0.0118(10)
C9 0.0442(15) 0.0279(12) 0.0418(14) 0.0025(10) 0.0064(12) 0.0096(11)
C10 0.0347(13) 0.0267(11) 0.0484(15) 0.0135(10) 0.0056(11) 0.0070(10)
C11 0.0284(13) 0.0309(12) 0.0396(14) 0.0147(10) 0.0062(10) 0.0017(10)
C12 0.0219(11) 0.0267(11) 0.0332(12) 0.0099(9) 0.0099(9) 0.0065(9)
Cl1 0.0433(4) 0.0391(3) 0.0419(3) 0.0005(3) -0.0003(3) 0.0178(3)
Cl2 0.0451(4) 0.0400(3) 0.0393(3) 0.0189(3) 0.0084(3) 0.0139(3)
Cl3 0.0443(4) 0.0474(4) 0.0364(3) 0.0057(3) -0.0017(3) 0.0151(3)
O1 0.0376(12) 0.0534(13) 0.0480(12) 0.0016(10) 0.0052(9) 0.0169(10)
O2 0.0754(18) 0.0474(13) 0.0537(14) 0.0121(11) 0.0131(13) 0.0189(12)
O3 0.0482(13) 0.0603(14) 0.0398(12) 0.0090(11) 0.0019(10) 0.0082(11)

loop_
_atom_type_symbol
_atom_type_description
_atom_type_scat_dispersion_real
_atom_type_scat_dispersion_imag
_atom_type_scat_source
C C 0.0033 0.0016 'International Tables Vol C Tables 4.2.6.8 and 6.1.1.4'
H H 0.0000 0.0000 'International Tables Vol C Tables 4.2.6.8 and 6.1.1.4'
N N 0.0061 0.0033 'International Tables Vol C Tables 4.2.6.8 and 6.1.1.4'
O O 0.0106 0.0060 'International Tables Vol C Tables 4.2.6.8 and 6.1.1.4'
Cl Cl 0.1484 0.1585 'International Tables Vol C Tables 4.2.6.8 and 6.1.1.4'
Au Au -2.0133 8.8022 'International Tables Vol C Tables 4.2.6.8 and 6.1.1.4'

loop_
_geom_angle_atom_site_label_1
_geom_angle_atom_site_label_2
_geom_angle_atom_site_label_3
_geom_angle
_geom_angle_site_symmetry_1
_geom_angle_site_symmetry_3
N2 Au1 N2 180.00(13) . 2_676
N2 Au1 N1 83.77(7) . .
N2 Au1 N1 96.23(7) 2_676 .
N2 Au1 N1 96.23(7) . 2_676
N2 Au1 N1 83.77(7) 2_676 2_676
N1 Au1 N1 180.0 . 2_676
N4 Au2 N4 180.00(14) . 2
N4 Au2 N3 96.78(7) . 2
N4 Au2 N3 83.22(7) 2 2
N4 Au2 N3 83.22(7) . .
N4 Au2 N3 96.78(7) 2 .
N3 Au2 N3 180.00(9) 2 .
C1 N1 Au1 109.95(13) . .
C1 N1 H1A 109.7 . .
Au1 N1 H1A 109.7 . .
C1 N1 H1B 109.7 . .
Au1 N1 H1B 109.7 . .
H1A N1 H1B 108.2 . .
C2 N2 Au1 108.53(13) . .
C2 N2 H2A 110.0 . .
Au1 N2 H2A 110.0 . .
C2 N2 H2B 110.0 . .
Au1 N2 H2B 110.0 . .
H2A N2 H2B 108.4 . .
C7 N3 Au2 108.82(13) . .
C7 N3 H3A 109.9 . .
Au2 N3 H3A 109.9 . .
C7 N3 H3B 109.9 . .
Au2 N3 H3B 109.9 . .
H3A N3 H3B 108.3 . .
C12 N4 Au2 111.65(13) . .
C12 N4 H4A 109.3 . .
Au2 N4 H4A 109.3 . .
C12 N4 H4B 109.3 . .
Au2 N4 H4B 109.3 . .
H4A N4 H4B 108.0 . .
N1 C1 C6 111.8(2) . .
N1 C1 C2 108.41(18) . .
C6 C1 C2 112.7(2) . .
N1 C1 H1 107.9 . .
C6 C1 H1 107.9 . .
C2 C1 H1 107.9 . .
N2 C2 C3 111.88(19) . .
N2 C2 C1 106.59(17) . .
C3 C2 C1 113.0(2) . .
N2 C2 H2 108.4 . .
C3 C2 H2 108.4 . .
C1 C2 H2 108.4 . .
C2 C3 C4 109.6(2) . .
C2 C3 H3C 109.7 . .
C4 C3 H3C 109.7 . .
C2 C3 H3D 109.7 . .
C4 C3 H3D 109.7 . .
H3C C3 H3D 108.2 . .
C5 C4 C3 110.7(2) . .
C5 C4 H4C 109.5 . .
C3 C4 H4C 109.5 . .
C5 C4 H4D 109.5 . .
C3 C4 H4D 109.5 . .
H4C C4 H4D 108.1 . .
C6 C5 C4 112.1(2) . .
C6 C5 H5A 109.2 . .
C4 C5 H5A 109.2 . .
C6 C5 H5B 109.2 . .
C4 C5 H5B 109.2 . .
H5A C5 H5B 107.9 . .
C5 C6 C1 111.7(2) . .
C5 C6 H6A 109.3 . .
C1 C6 H6A 109.3 . .
C5 C6 H6B 109.3 . .
C1 C6 H6B 109.3 . .
H6A C6 H6B 107.9 . .
N3 C7 C12 107.04(18) . .
N3 C7 C8 110.20(18) . .
C12 C7 C8 113.35(18) . .
N3 C7 H7 108.7 . .
C12 C7 H7 108.7 . .
C8 C7 H7 108.7 . .
C7 C8 C9 110.1(2) . .
C7 C8 H8A 109.6 . .
C9 C8 H8A 109.6 . .
C7 C8 H8B 109.6 . .
C9 C8 H8B 109.6 . .
H8A C8 H8B 108.2 . .
C10 C9 C8 111.1(2) . .
C10 C9 H9A 109.4 . .
C8 C9 H9A 109.4 . .
C10 C9 H9B 109.4 . .
C8 C9 H9B 109.4 . .
H9A C9 H9B 108.0 . .
C9 C10 C11 110.7(2) . .
C9 C10 H10A 109.5 . .
C11 C10 H10A 109.5 . .
C9 C10 H10B 109.5 . .
C11 C10 H10B 109.5 . .
H10A C10 H10B 108.1 . .
C10 C11 C12 113.2(2) . .
C10 C11 H11A 108.9 . .
C12 C11 H11A 108.9 . .
C10 C11 H11B 108.9 . .
C12 C11 H11B 108.9 . .
H11A C11 H11B 107.8 . .
N4 C12 C7 108.51(18) . .
N4 C12 C11 111.22(19) . .
C7 C12 C11 112.3(2) . .
N4 C12 H12 108.2 . .
C7 C12 H12 108.2 . .
C11 C12 H12 108.2 . .
H1W O1 H2W 112(4) . .
H3W O2 H4W 102(4) . .
H5W O3 H6W 104(4) . .

loop_
_geom_bond_atom_site_label_1
_geom_bond_atom_site_label_2
_geom_bond_distance
_geom_bond_site_symmetry_2
Au1 N2 2.0314(17) .
Au1 N2 2.0314(17) 2_676
Au1 N1 2.0375(18) .
Au1 N1 2.0375(18) 2_676
Au2 N4 2.0309(18) .
Au2 N4 2.0309(18) 2
Au2 N3 2.0346(18) 2
Au2 N3 2.0346(18) .
N1 C1 1.505(3) .
N1 H1A 0.9000 .
N1 H1B 0.9000 .
N2 C2 1.499(3) .
N2 H2A 0.9000 .
N2 H2B 0.9000 .
N3 C7 1.507(3) .
N3 H3A 0.9000 .
N3 H3B 0.9000 .
N4 C12 1.509(3) .
N4 H4A 0.9000 .
N4 H4B 0.9000 .
C1 C6 1.513(3) .
C1 C2 1.514(3) .
C1 H1 0.9800 .
C2 C3 1.511(3) .
C2 H2 0.9800 .
C3 C4 1.538(4) .
C3 H3C 0.9700 .
C3 H3D 0.9700 .
C4 C5 1.513(4) .
C4 H4C 0.9700 .
C4 H4D 0.9700 .
C5 C6 1.513(4) .
C5 H5A 0.9700 .
C5 H5B 0.9700 .
C6 H6A 0.9700 .
C6 H6B 0.9700 .
C7 C12 1.515(3) .
C7 C8 1.521(3) .
C7 H7 0.9800 .
C8 C9 1.531(3) .
C8 H8A 0.9700 .
C8 H8B 0.9700 .
C9 C10 1.512(4) .
C9 H9A 0.9700 .
C9 H9B 0.9700 .
C10 C11 1.516(3) .
C10 H10A 0.9700 .
C10 H10B 0.9700 .
C11 C12 1.526(3) .
C11 H11A 0.9700 .
C11 H11B 0.9700 .
C12 H12 0.9800 .
O1 H1W 0.825(18) .
O1 H2W 0.853(19) .
O2 H3W 0.846(19) .
O2 H4W 0.815(18) .
O3 H5W 0.818(19) .
O3 H6W 0.834(18) .

loop_
_geom_hbond_atom_site_label_D
_geom_hbond_atom_site_label_H
_geom_hbond_atom_site_label_A
_geom_hbond_distance_DH
_geom_hbond_distance_HA
_geom_hbond_distance_DA
_geom_hbond_angle_DHA
_geom_hbond_site_symmetry_A
N1 H1B Cl2 0.90 2.54 3.341(2) 149.2 1_455
N3 H3A Cl2 0.90 2.31 3.205(2) 173.2 2_666
N4 H4A O1 0.90 2.26 3.012(3) 141.2 2_665
N4 H4B Cl3 0.90 2.41 3.196(2) 146.6 2_565
O1 H2W Cl2 0.853(19) 2.30(2) 3.129(2) 164(4) 2_776
O2 H3W Cl3 0.846(19) 2.40(3) 3.182(3) 154(4) 1_655
O2 H4W O3 0.815(18) 2.02(2) 2.823(3) 169(3) 2_666
O3 H6W Cl3 0.834(18) 2.282(19) 3.113(2) 174(3) 1_556
N1 H1A Cl1 0.90 2.39 3.226(2) 153.9 .
N2 H2A Cl3 0.90 2.40 3.203(2) 149.0 .
N2 H2B O1 0.90 1.88 2.775(3) 170.4 .
O1 H1W O2 0.825(18) 2.01(2) 2.799(3) 161(3) .
O3 H5W Cl1 0.818(19) 2.50(2) 3.296(3) 163(4) .
